data_4038095
loop_
_publ_author_name
'Tong, Guanghu'
'Ding, Zhengwei'
'Liu, Zhi'
'Ding, You-Song'
'Xu, Liang'
'Zhang, Hailong'
'Li, Pengfei'

_publ_section_title
;
 Total Synthesis of Prostratin, a Bioactive Tigliane Diterpenoid: Access
 to Multi-Stereocenter Cyclohexanes from a Phenol.
;
_journal_issue 7
_journal_name_full 'The Journal of organic chemistry'
_journal_page_first 4813
_journal_page_last 4837
_journal_paper_doi 10.1021/acs.joc.0c00022
_journal_volume 85
_journal_year 2020
_chemical_formula_moiety 'C27 H38 N2 O4'
_chemical_formula_sum 'C27 H38 N2 O4'
_chemical_formula_weight 454.59
_space_group_crystal_system monoclinic
_space_group_IT_number 15
_space_group_name_Hall '-C 2yc'
_space_group_name_H-M_alt 'C 1 2/c 1'
_atom_sites_solution_hydrogens geom
_audit_creation_date 2017-08-21
_audit_creation_method
;
Olex2 1.2
(compiled 2017.03.28 svn.r3405 for OlexSys, GUI svn.r5337)
;
_cell_angle_alpha 90
_cell_angle_beta 98.677(2)
_cell_angle_gamma 90
_cell_formula_units_Z 32
_cell_length_a 32.983(5)
_cell_length_b 19.298(3)
_cell_length_c 31.320(4)
_cell_measurement_reflns_used 9881
_cell_measurement_temperature 150(2)
_cell_measurement_theta_max 24.63
_cell_measurement_theta_min 2.33
_cell_volume 19707(5)
_computing_cell_refinement 'SAINT v8.27A (Bruker, 2012)'
_computing_data_reduction 'SAINT v8.27A (Bruker, 2012)'
_computing_molecular_graphics 'Olex2 (Dolomanov et al., 2009)'
_computing_publication_material 'Olex2 (Dolomanov et al., 2009)'
_computing_structure_refinement 'XL (Sheldrick, 2008)'
_diffrn_ambient_temperature 150.15
_diffrn_measured_fraction_theta_full 0.983
_diffrn_measured_fraction_theta_max 0.983
_diffrn_measurement_device_type 'Bruker APEX-II CCD'
_diffrn_measurement_method '\f and \w scans'
_diffrn_radiation_monochromator graphite
_diffrn_radiation_type MoK\a
_diffrn_radiation_wavelength 0.71073
_diffrn_reflns_av_R_equivalents 0.0975
_diffrn_reflns_av_unetI/netI 0.0666
_diffrn_reflns_Laue_measured_fraction_full 0.983
_diffrn_reflns_Laue_measured_fraction_max 0.983
_diffrn_reflns_limit_h_max 38
_diffrn_reflns_limit_h_min -39
_diffrn_reflns_limit_k_max 22
_diffrn_reflns_limit_k_min -22
_diffrn_reflns_limit_l_max 36
_diffrn_reflns_limit_l_min -36
_diffrn_reflns_number 113907
_diffrn_reflns_point_group_measured_fraction_full 0.983
_diffrn_reflns_point_group_measured_fraction_max 0.983
_diffrn_reflns_theta_full 24.897
_diffrn_reflns_theta_max 24.897
_diffrn_reflns_theta_min 1.226
_diffrn_standards_number 0
_exptl_absorpt_coefficient_mu 0.082
_exptl_absorpt_correction_type none
_exptl_crystal_colour orange
_exptl_crystal_density_diffrn 1.226
_exptl_crystal_description block
_exptl_crystal_F_000 7872
_exptl_crystal_size_max 0.353
_exptl_crystal_size_mid 0.243
_exptl_crystal_size_min 0.13
_refine_diff_density_max 0.585
_refine_diff_density_min -0.241
_refine_diff_density_rms 0.074
_refine_ls_extinction_method none
_refine_ls_goodness_of_fit_ref 1.014
_refine_ls_hydrogen_treatment constr
_refine_ls_matrix_type full
_refine_ls_number_parameters 1217
_refine_ls_number_reflns 16865
_refine_ls_number_restraints 0
_refine_ls_restrained_S_all 1.014
_refine_ls_R_factor_all 0.1303
_refine_ls_R_factor_gt 0.0688
_refine_ls_shift/su_max 0.015
_refine_ls_shift/su_mean 0.001
_refine_ls_structure_factor_coef Fsqd
_refine_ls_weighting_details 'w=1/[\s^2^(Fo^2^)+(0.1156P)^2^+28.4866P] where P=(Fo^2^+2Fc^2^)/3'
_refine_ls_weighting_scheme calc
_refine_ls_wR_factor_gt 0.1778
_refine_ls_wR_factor_ref 0.2284
_reflns_Friedel_coverage 0.000
_reflns_number_gt 8801
_reflns_number_total 16865
_reflns_threshold_expression 'I > 2\s(I)'
_cod_data_source_file jo0c00022_si_002.cif
_cod_data_source_block tgh10039
_cod_depositor_comments 'Adding full bibliography for 4038084--4038097.cif.'
_cod_database_code 4038095
_shelx_shelxl_version_number 2014/7
_shelx_space_group_comment
;
The symmetry employed for this shelxl refinement is uniquely defined
by the following loop, which should always be used as a source of
symmetry information in preference to the above space-group names.
They are only intended as comments.
;
_shelx_estimated_absorpt_t_max 0.989
_shelx_estimated_absorpt_t_min 0.972
_olex2_refinement_description
;
1. Fixed Uiso
 At 1.2 times of:
  All C(H) groups, All C(H,H) groups
 At 1.5 times of:
  All C(H,H,H) groups, All O(H) groups
2.a Ternary CH refined with riding coordinates:
 C11(H11), C12(H12), C15(H15), C18(H18), C19(H19), C21(H21), C22(H22),
 C38(H38), C40(H40), C44(H44), C46(H46), C47(H47), C48(H48), C62(H62), C65(H65),
  C67(H67), C71(H71), C72(H72), C74(H74), C75(H75), C91(H91), C95(H95),
 C97(H97), C101(H101), C102(H102), C104(H104), C105(H105), C7AA(H7AA)
2.b Secondary CH2 refined with riding coordinates:
 C14(H14A,H14B), C20(H20A,H20B), C23(H23A,H23B), C37(H37A,H37B), C45(H45A,
 H45B), C49(H49A,H49B), C64(H64A,H64B), C73(H73A,H73B), C81(H81A,H81B),
 C94(H94A,H94B), C103(H10C,H10D), C107(H10E,H10F)
2.c Aromatic/amide H refined with riding coordinates:
 C1(H1), C2(H2), C3(H3), C4(H4), C5(H5), C27(H27), C28(H28), C29(H29),
 C30(H30), C31(H31), C41(H41), C53(H53), C54(H54), C55(H55), C56(H56), C57(H57),
  C68(H68), C82(H82), C83(H83), C84(H84), C85(H85), C86(H86), C98(H98),
 C0AA(H0AA)
2.d X=CH2 refined with riding coordinates:
 C10(H10A,H10B), C42(H42A,H42B), C69(H69A,H69B), C99(H99A,H99B)
2.e Idealised Me refined as rotating group:
 C7(H7A,H7B,H7C), C9(H9A,H9B,H9C), C16(H16A,H16B,H16C), C24(H24A,H24B,H24C),
 C26(H26A,H26B,H26C), C33(H33A,H33B,H33C), C35(H35A,H35B,H35C), C39(H39A,H39B,
 H39C), C50(H50A,H50B,H50C), C52(H52A,H52B,H52C), C59(H59A,H59B,H59C), C61(H61A,
 H61B,H61C), C66(H66A,H66B,H66C), C79(H79A,H79B,H79C), C80(H80A,H80B,H80C),
 C88(H88A,H88B,H88C), C90(H90A,H90B,H90C), C96(H96A,H96B,H96C), C108(H10G,H10H,
 H10I), C110(H11A,H11B,H11C)
2.f Idealised tetrahedral OH refined as rotating group:
 O1(H1A), O2(H2A), O5(H5A), O6(H6), O9(H9), O10(H10), O13(H13), O14(H14)
;
_olex2_submission_special_instructions 'No special instructions were received'

loop_
_space_group_symop_operation_xyz
'x, y, z'
'-x, y, -z+1/2'
'x+1/2, y+1/2, z'
'-x+1/2, y+1/2, -z+1/2'
'-x, -y, -z'
'x, -y, z-1/2'
'-x+1/2, -y+1/2, -z'
'x+1/2, -y+1/2, z-1/2'

loop_
_atom_site_label
_atom_site_type_symbol
_atom_site_fract_x
_atom_site_fract_y
_atom_site_fract_z
_atom_site_U_iso_or_equiv
_atom_site_adp_type
_atom_site_occupancy
_atom_site_site_symmetry_order
_atom_site_calc_flag
_atom_site_refinement_flags_posn
_atom_site_refinement_flags_adp
_atom_site_refinement_flags_occupancy
_atom_site_disorder_assembly
_atom_site_disorder_group
C1 C 0.38184(12) 0.85374(19) 0.47564(13) 0.0297(9) Uani 1 1 d . . . . .
H1 H 0.3562 0.8443 0.4849 0.036 Uiso 1 1 calc R . . . .
C2 C 0.41059(13) 0.8950(2) 0.50070(13) 0.0335(10) Uani 1 1 d . . . . .
H2 H 0.4047 0.9127 0.5274 0.040 Uiso 1 1 calc R . . . .
C3 C 0.44730(13) 0.9106(2) 0.48773(15) 0.0380(11) Uani 1 1 d . . . . .
H3 H 0.4669 0.9384 0.5053 0.046 Uiso 1 1 calc R . . . .
C4 C 0.45539(13) 0.8852(2) 0.44872(15) 0.0358(11) Uani 1 1 d . . . . .
H4 H 0.4804 0.8974 0.4390 0.043 Uiso 1 1 calc R . . . .
C5 C 0.42782(12) 0.8422(2) 0.42337(14) 0.0304(10) Uani 1 1 d . . . . .
H5 H 0.4343 0.8239 0.3970 0.036 Uiso 1 1 calc R . . . .
C6 C 0.39052(11) 0.82614(18) 0.43696(12) 0.0244(9) Uani 1 1 d . . . . .
C7 C 0.39264(11) 0.6736(2) 0.44210(12) 0.0249(9) Uani 1 1 d . . . . .
H7A H 0.4085 0.6719 0.4181 0.037 Uiso 1 1 calc GR . . . .
H7B H 0.3871 0.6264 0.4511 0.037 Uiso 1 1 calc GR . . . .
H7C H 0.4083 0.6986 0.4664 0.037 Uiso 1 1 calc GR . . . .
C8 C 0.35223(11) 0.71097(18) 0.42766(12) 0.0215(8) Uani 1 1 d . . . . .
C9 C 0.32618(12) 0.7135(2) 0.46363(12) 0.0282(9) Uani 1 1 d . . . . .
H9A H 0.3426 0.7314 0.4900 0.042 Uiso 1 1 calc GR . . . .
H9B H 0.3165 0.6668 0.4690 0.042 Uiso 1 1 calc GR . . . .
H9C H 0.3026 0.7440 0.4551 0.042 Uiso 1 1 calc GR . . . .
C10 C 0.32709(12) 0.5173(2) 0.43540(12) 0.0263(10) Uani 1 1 d . . . . .
H10A H 0.3552 0.5062 0.4354 0.032 Uiso 1 1 calc R . . . .
H10B H 0.3120 0.4947 0.4549 0.032 Uiso 1 1 calc R . . . .
C11 C 0.32925(10) 0.60344(18) 0.37578(11) 0.0189(8) Uani 1 1 d . . . . .
H11 H 0.3586 0.5885 0.3795 0.023 Uiso 1 1 calc R . . . .
C12 C 0.32864(10) 0.68200(18) 0.38480(11) 0.0190(8) Uani 1 1 d . . . . .
H12 H 0.2993 0.6960 0.3834 0.023 Uiso 1 1 calc R . . . .
C13 C 0.34608(10) 0.72397(18) 0.35206(11) 0.0205(8) Uani 1 1 d . . . . .
C14 C 0.33977(12) 0.70549(19) 0.30567(12) 0.0265(9) Uani 1 1 d . . . . .
H14A H 0.3618 0.7266 0.2917 0.032 Uiso 1 1 calc R . . . .
H14B H 0.3132 0.7247 0.2916 0.032 Uiso 1 1 calc R . . . .
C15 C 0.33990(11) 0.62613(19) 0.29902(11) 0.0194(9) Uani 1 1 d . . . . .
H15 H 0.3683 0.6087 0.3089 0.023 Uiso 1 1 calc R . . . .
C16 C 0.32915(12) 0.6115(2) 0.25102(12) 0.0274(10) Uani 1 1 d . . . . .
H16A H 0.2997 0.6190 0.2419 0.041 Uiso 1 1 calc GR . . . .
H16B H 0.3361 0.5634 0.2452 0.041 Uiso 1 1 calc GR . . . .
H16C H 0.3447 0.6428 0.2349 0.041 Uiso 1 1 calc GR . . . .
C17 C 0.31055(10) 0.59137(18) 0.32728(11) 0.0196(8) Uani 1 1 d . . . . .
C18 C 0.26862(10) 0.47558(18) 0.33005(12) 0.0189(8) Uani 1 1 d . . . . .
H18 H 0.2712 0.4783 0.3622 0.023 Uiso 1 1 calc R . . . .
C19 C 0.30419(11) 0.5143(2) 0.31436(12) 0.0190(9) Uani 1 1 d . . . . .
H19 H 0.2979 0.5140 0.2821 0.023 Uiso 1 1 calc R . . . .
C20 C 0.33981(11) 0.46392(19) 0.32576(13) 0.0252(9) Uani 1 1 d . . . . .
H20A H 0.3504 0.4654 0.3570 0.030 Uiso 1 1 calc R . . . .
H20B H 0.3625 0.4748 0.3094 0.030 Uiso 1 1 calc R . . . .
C21 C 0.32091(11) 0.39300(19) 0.31266(12) 0.0232(8) Uani 1 1 d . . . . .
H21 H 0.3241 0.3831 0.2820 0.028 Uiso 1 1 calc R . . . .
C22 C 0.27437(11) 0.40073(19) 0.31604(12) 0.0191(9) Uani 1 1 d . . . . .
H22 H 0.2573 0.3914 0.2874 0.023 Uiso 1 1 calc R . . . .
C23 C 0.33718(11) 0.3324(2) 0.34068(14) 0.0318(10) Uani 1 1 d . . . . .
H23A H 0.3652 0.3206 0.3355 0.038 Uiso 1 1 calc R . . . .
H23B H 0.3384 0.3447 0.3715 0.038 Uiso 1 1 calc R . . . .
C24 C 0.26877(15) 0.2508(2) 0.38538(17) 0.0515(13) Uani 1 1 d . . . . .
H24A H 0.2883 0.2738 0.4076 0.077 Uiso 1 1 calc GR . . . .
H24B H 0.2758 0.2016 0.3841 0.077 Uiso 1 1 calc GR . . . .
H24C H 0.2410 0.2555 0.3925 0.077 Uiso 1 1 calc GR . . . .
C25 C 0.27068(12) 0.2843(2) 0.34198(14) 0.0319(10) Uani 1 1 d . . . . .
C26 C 0.24027(13) 0.2532(2) 0.30633(16) 0.0442(12) Uani 1 1 d . . . . .
H26A H 0.2125 0.2585 0.3133 0.066 Uiso 1 1 calc GR . . . .
H26B H 0.2463 0.2039 0.3034 0.066 Uiso 1 1 calc GR . . . .
H26C H 0.2422 0.2771 0.2791 0.066 Uiso 1 1 calc GR . . . .
C27 C 0.06022(12) 0.8283(2) 0.07341(13) 0.0273(10) Uani 1 1 d . . . . .
H27 H 0.0786 0.8343 0.0996 0.033 Uiso 1 1 calc R . . . .
C28 C 0.04718(13) 0.8851(2) 0.04813(14) 0.0323(11) Uani 1 1 d . . . . .
H28 H 0.0564 0.9301 0.0573 0.039 Uiso 1 1 calc R . . . .
C29 C 0.02082(12) 0.8771(2) 0.00963(14) 0.0348(10) Uani 1 1 d . . . . .
H29 H 0.0123 0.9163 -0.0078 0.042 Uiso 1 1 calc R . . . .
C30 C 0.00707(12) 0.8121(2) -0.00312(13) 0.0339(10) Uani 1 1 d . . . . .
H30 H -0.0109 0.8063 -0.0296 0.041 Uiso 1 1 calc R . . . .
C31 C 0.01927(11) 0.7544(2) 0.02232(12) 0.0270(9) Uani 1 1 d . . . . .
H31 H 0.0091 0.7098 0.0136 0.032 Uiso 1 1 calc R . . . .
C32 C 0.04636(11) 0.76214(19) 0.06051(12) 0.0238(9) Uani 1 1 d . . . . .
C33 C 0.06505(11) 0.6037(2) 0.03507(12) 0.0277(9) Uani 1 1 d . . . . .
H33A H 0.0409 0.5827 0.0448 0.042 Uiso 1 1 calc GR . . . .
H33B H 0.0836 0.5670 0.0282 0.042 Uiso 1 1 calc GR . . . .
H33C H 0.0563 0.6319 0.0093 0.042 Uiso 1 1 calc GR . . . .
C34 C 0.08734(10) 0.64951(19) 0.07094(11) 0.0204(8) Uani 1 1 d . . . . .
C35 C 0.12322(12) 0.6870(2) 0.05663(12) 0.0260(9) Uani 1 1 d . . . . .
H35A H 0.1133 0.7174 0.0322 0.039 Uiso 1 1 calc GR . . . .
H35B H 0.1425 0.6531 0.0478 0.039 Uiso 1 1 calc GR . . . .
H35C H 0.1372 0.7148 0.0806 0.039 Uiso 1 1 calc GR . . . .
C37 C 0.10953(11) 0.6564(2) 0.19276(12) 0.0254(9) Uani 1 1 d . . . . .
H37A H 0.0893 0.6305 0.2069 0.030 Uiso 1 1 calc R . . . .
H37B H 0.1130 0.7028 0.2063 0.030 Uiso 1 1 calc R . . . .
C38 C 0.15084(11) 0.61792(19) 0.20023(11) 0.0208(9) Uani 1 1 d . . . . .
H38 H 0.1719 0.6486 0.1902 0.025 Uiso 1 1 calc R . . . .
C39 C 0.16287(13) 0.6067(2) 0.24833(12) 0.0302(10) Uani 1 1 d . . . . .
H39A H 0.1587 0.6497 0.2637 0.045 Uiso 1 1 calc GR . . . .
H39B H 0.1918 0.5931 0.2544 0.045 Uiso 1 1 calc GR . . . .
H39C H 0.1458 0.5699 0.2579 0.045 Uiso 1 1 calc GR . . . .
C40 C 0.14100(10) 0.57296(18) 0.12383(11) 0.0193(8) Uani 1 1 d . . . . .
H40 H 0.1627 0.6076 0.1199 0.023 Uiso 1 1 calc R . . . .
C41 C 0.14312(11) 0.51526(19) 0.09177(11) 0.0219(8) Uani 1 1 d . . . . .
H41 H 0.1240 0.4784 0.0913 0.026 Uiso 1 1 calc R . . . .
C42 C 0.17021(12) 0.5125(2) 0.06398(12) 0.0271(10) Uani 1 1 d . . . . .
H42A H 0.1898 0.5486 0.0636 0.032 Uiso 1 1 calc R . . . .
H42B H 0.1698 0.4746 0.0446 0.032 Uiso 1 1 calc R . . . .
C43 C 0.14777(10) 0.55022(18) 0.17228(11) 0.0189(8) Uani 1 1 d . . . . .
C44 C 0.18598(11) 0.50459(19) 0.18597(12) 0.0188(8) Uani 1 1 d . . . . .
H44 H 0.1895 0.5019 0.2182 0.023 Uiso 1 1 calc R . . . .
C45 C 0.22697(10) 0.52933(19) 0.17479(13) 0.0247(9) Uani 1 1 d . . . . .
H45A H 0.2369 0.5706 0.1920 0.030 Uiso 1 1 calc R . . . .
H45B H 0.2247 0.5408 0.1437 0.030 Uiso 1 1 calc R . . . .
C46 C 0.18389(10) 0.42875(18) 0.16967(12) 0.0179(8) Uani 1 1 d . . . . .
H46 H 0.1774 0.4278 0.1374 0.021 Uiso 1 1 calc R . . . .
C47 C 0.22750(11) 0.40227(19) 0.18414(12) 0.0188(9) Uani 1 1 d . . . . .
H47 H 0.2297 0.3795 0.2131 0.023 Uiso 1 1 calc R . . . .
C48 C 0.25583(11) 0.46671(19) 0.18643(12) 0.0215(8) Uani 1 1 d . . . . .
H48 H 0.2704 0.4723 0.2166 0.026 Uiso 1 1 calc R . . . .
C49 C 0.28710(11) 0.4545(2) 0.15650(14) 0.0303(9) Uani 1 1 d . . . . .
H49A H 0.2735 0.4551 0.1261 0.036 Uiso 1 1 calc R . . . .
H49B H 0.3081 0.4915 0.1603 0.036 Uiso 1 1 calc R . . . .
C50 C 0.28396(13) 0.2993(3) 0.11523(17) 0.0560(14) Uani 1 1 d . . . . .
H50A H 0.2646 0.2609 0.1087 0.084 Uiso 1 1 calc GR . . . .
H50B H 0.3121 0.2818 0.1167 0.084 Uiso 1 1 calc GR . . . .
H50C H 0.2788 0.3344 0.0925 0.084 Uiso 1 1 calc GR . . . .
C51 C 0.27860(11) 0.3311(2) 0.15804(14) 0.0307(10) Uani 1 1 d . . . . .
C52 C 0.28855(13) 0.2822(2) 0.19534(17) 0.0490(13) Uani 1 1 d . . . . .
H52A H 0.2846 0.3058 0.2221 0.074 Uiso 1 1 calc GR . . . .
H52B H 0.3171 0.2671 0.1973 0.074 Uiso 1 1 calc GR . . . .
H52C H 0.2704 0.2418 0.1909 0.074 Uiso 1 1 calc GR . . . .
C53 C 0.17873(12) 1.0907(2) 0.42562(13) 0.0289(10) Uani 1 1 d . . . . .
H53 H 0.1853 1.0724 0.3993 0.035 Uiso 1 1 calc R . . . .
C54 C 0.20633(12) 1.1334(2) 0.45085(14) 0.0341(11) Uani 1 1 d . . . . .
H54 H 0.2316 1.1448 0.4414 0.041 Uiso 1 1 calc R . . . .
C55 C 0.19783(13) 1.1595(2) 0.48949(14) 0.0363(10) Uani 1 1 d . . . . .
H55 H 0.2172 1.1882 0.5068 0.044 Uiso 1 1 calc R . . . .
C56 C 0.16120(14) 1.1438(2) 0.50266(13) 0.0363(10) Uani 1 1 d . . . . .
H56 H 0.1553 1.1614 0.5294 0.044 Uiso 1 1 calc R . . . .
C57 C 0.13254(12) 1.10264(19) 0.47744(13) 0.0285(9) Uani 1 1 d . . . . .
H57 H 0.1069 1.0933 0.4865 0.034 Uiso 1 1 calc R . . . .
C58 C 0.14142(11) 1.07489(18) 0.43881(12) 0.0235(8) Uani 1 1 d . . . . .
C59 C 0.07691(12) 0.9617(2) 0.46482(12) 0.0294(9) Uani 1 1 d . . . . .
H59A H 0.0932 0.9803 0.4911 0.044 Uiso 1 1 calc GR . . . .
H59B H 0.0678 0.9147 0.4704 0.044 Uiso 1 1 calc GR . . . .
H59C H 0.0529 0.9914 0.4563 0.044 Uiso 1 1 calc GR . . . .
C60 C 0.10288(11) 0.95985(18) 0.42866(12) 0.0205(8) Uani 1 1 d . . . . .
C61 C 0.14347(11) 0.9225(2) 0.44278(12) 0.0248(9) Uani 1 1 d . . . . .
H61A H 0.1599 0.9236 0.4192 0.037 Uiso 1 1 calc GR . . . .
H61B H 0.1381 0.8743 0.4500 0.037 Uiso 1 1 calc GR . . . .
H61C H 0.1585 0.9457 0.4682 0.037 Uiso 1 1 calc GR . . . .
C62 C 0.07939(10) 0.93136(17) 0.38575(11) 0.0187(8) Uani 1 1 d . . . . .
H62 H 0.0500 0.9454 0.3845 0.022 Uiso 1 1 calc R . . . .
C63 C 0.09683(10) 0.97423(18) 0.35366(11) 0.0200(8) Uani 1 1 d . . . . .
C64 C 0.09060(11) 0.95664(19) 0.30697(12) 0.0253(9) Uani 1 1 d . . . . .
H64A H 0.1127 0.9780 0.2933 0.030 Uiso 1 1 calc R . . . .
H64B H 0.0641 0.9762 0.2930 0.030 Uiso 1 1 calc R . . . .
C65 C 0.09058(11) 0.8777(2) 0.29957(11) 0.0198(9) Uani 1 1 d . . . . .
H65 H 0.1189 0.8601 0.3098 0.024 Uiso 1 1 calc R . . . .
C66 C 0.08071(12) 0.8639(2) 0.25115(12) 0.0277(10) Uani 1 1 d . . . . .
H66A H 0.0852 0.8148 0.2455 0.042 Uiso 1 1 calc GR . . . .
H66B H 0.0986 0.8923 0.2359 0.042 Uiso 1 1 calc GR . . . .
H66C H 0.0520 0.8758 0.2410 0.042 Uiso 1 1 calc GR . . . .
C67 C 0.07976(10) 0.85288(18) 0.37599(11) 0.0183(8) Uani 1 1 d . . . . .
H67 H 0.1090 0.8376 0.3794 0.022 Uiso 1 1 calc R . . . .
C68 C 0.05924(11) 0.81364(18) 0.40827(11) 0.0214(8) Uani 1 1 d . . . . .
H68 H 0.0312 0.8235 0.4094 0.026 Uiso 1 1 calc R . . . .
C69 C 0.07728(12) 0.7665(2) 0.43521(12) 0.0243(9) Uani 1 1 d . . . . .
H69A H 0.1053 0.7552 0.4351 0.029 Uiso 1 1 calc R . . . .
H69B H 0.0622 0.7438 0.4547 0.029 Uiso 1 1 calc R . . . .
C70 C 0.06079(10) 0.84238(18) 0.32739(11) 0.0187(8) Uani 1 1 d . . . . .
C71 C 0.05344(10) 0.76596(19) 0.31340(12) 0.0181(8) Uani 1 1 d . . . . .
H71 H 0.0463 0.7667 0.2812 0.022 Uiso 1 1 calc R . . . .
C72 C 0.01829(10) 0.72706(18) 0.33004(12) 0.0186(8) Uani 1 1 d . . . . .
H72 H 0.0219 0.7295 0.3623 0.022 Uiso 1 1 calc R . . . .
C73 C 0.08903(10) 0.71459(19) 0.32346(13) 0.0243(9) Uani 1 1 d . . . . .
H73A H 0.1008 0.7160 0.3545 0.029 Uiso 1 1 calc R . . . .
H73B H 0.1110 0.7247 0.3060 0.029 Uiso 1 1 calc R . . . .
C74 C 0.02324(11) 0.65265(19) 0.31587(12) 0.0183(9) Uani 1 1 d . . . . .
H74 H 0.0053 0.6432 0.2878 0.022 Uiso 1 1 calc R . . . .
C75 C 0.06902(11) 0.64399(19) 0.31119(12) 0.0233(8) Uani 1 1 d . . . . .
H75 H 0.0713 0.6334 0.2804 0.028 Uiso 1 1 calc R . . . .
C78 C 0.02016(12) 0.5362(2) 0.34370(14) 0.0323(10) Uani 1 1 d . . . . .
C79 C 0.02053(15) 0.5049(2) 0.38797(17) 0.0550(14) Uani 1 1 d . . . . .
H79A H 0.0413 0.5281 0.4087 0.082 Uiso 1 1 calc GR . . . .
H79B H 0.0270 0.4554 0.3870 0.082 Uiso 1 1 calc GR . . . .
H79C H -0.0065 0.5108 0.3969 0.082 Uiso 1 1 calc GR . . . .
C80 C -0.01133(14) 0.5034(2) 0.30997(19) 0.0570(15) Uani 1 1 d . . . . .
H80A H -0.0385 0.5074 0.3188 0.086 Uiso 1 1 calc GR . . . .
H80B H -0.0046 0.4543 0.3069 0.086 Uiso 1 1 calc GR . . . .
H80C H -0.0113 0.5270 0.2823 0.086 Uiso 1 1 calc GR . . . .
C81 C 0.08637(11) 0.58397(19) 0.33954(14) 0.0294(9) Uani 1 1 d . . . . .
H81A H 0.1141 0.5718 0.3333 0.035 Uiso 1 1 calc R . . . .
H81B H 0.0886 0.5970 0.3704 0.035 Uiso 1 1 calc R . . . .
C82 C 0.18889(12) 0.5784(2) 0.42266(14) 0.0304(10) Uani 1 1 d . . . . .
H82 H 0.1706 0.5841 0.3964 0.036 Uiso 1 1 calc R . . . .
C83 C 0.20146(13) 0.6357(2) 0.44797(14) 0.0344(11) Uani 1 1 d . . . . .
H83 H 0.1921 0.6805 0.4386 0.041 Uiso 1 1 calc R . . . .
C84 C 0.22730(13) 0.6282(2) 0.48647(15) 0.0388(11) Uani 1 1 d . . . . .
H84 H 0.2351 0.6675 0.5041 0.047 Uiso 1 1 calc R . . . .
C85 C 0.24180(12) 0.5637(2) 0.49938(14) 0.0355(10) Uani 1 1 d . . . . .
H85 H 0.2599 0.5586 0.5258 0.043 Uiso 1 1 calc R . . . .
C86 C 0.23017(11) 0.5057(2) 0.47413(13) 0.0297(9) Uani 1 1 d . . . . .
H86 H 0.2407 0.4614 0.4830 0.036 Uiso 1 1 calc R . . . .
C87 C 0.20296(10) 0.51271(19) 0.43570(12) 0.0228(8) Uani 1 1 d . . . . .
C88 C 0.18635(12) 0.3538(2) 0.46200(12) 0.0291(9) Uani 1 1 d . . . . .
H88A H 0.2108 0.3345 0.4522 0.044 Uiso 1 1 calc GR . . . .
H88B H 0.1684 0.3159 0.4686 0.044 Uiso 1 1 calc GR . . . .
H88C H 0.1945 0.3816 0.4880 0.044 Uiso 1 1 calc GR . . . .
C89 C 0.16335(11) 0.39937(19) 0.42656(11) 0.0219(8) Uani 1 1 d . . . . .
C90 C 0.12763(11) 0.4363(2) 0.44226(12) 0.0256(9) Uani 1 1 d . . . . .
H90A H 0.1380 0.4662 0.4668 0.038 Uiso 1 1 calc GR . . . .
H90B H 0.1087 0.4020 0.4513 0.038 Uiso 1 1 calc GR . . . .
H90C H 0.1131 0.4646 0.4188 0.038 Uiso 1 1 calc GR . . . .
C91 C 0.15069(10) 0.35895(18) 0.38388(11) 0.0200(8) Uani 1 1 d . . . . .
H91 H 0.1723 0.3233 0.3817 0.024 Uiso 1 1 calc R . . . .
C93 C 0.15486(10) 0.41386(19) 0.35136(12) 0.0210(8) Uani 1 1 d . . . . .
C94 C 0.13702(11) 0.4057(2) 0.30482(12) 0.0263(9) Uani 1 1 d . . . . .
H94A H 0.1564 0.3794 0.2898 0.032 Uiso 1 1 calc R . . . .
H94B H 0.1331 0.4520 0.2912 0.032 Uiso 1 1 calc R . . . .
C95 C 0.09550(11) 0.36749(19) 0.29960(12) 0.0197(9) Uani 1 1 d . . . . .
H95 H 0.0753 0.3981 0.3112 0.024 Uiso 1 1 calc R . . . .
C96 C 0.08080(12) 0.3568(2) 0.25163(12) 0.0267(10) Uani 1 1 d . . . . .
H96A H 0.0982 0.3223 0.2403 0.040 Uiso 1 1 calc GR . . . .
H96B H 0.0824 0.4008 0.2363 0.040 Uiso 1 1 calc GR . . . .
H96C H 0.0524 0.3404 0.2474 0.040 Uiso 1 1 calc GR . . . .
C97 C 0.10856(10) 0.32210(18) 0.37589(11) 0.0190(8) Uani 1 1 d . . . . .
H97 H 0.0871 0.3567 0.3807 0.023 Uiso 1 1 calc R . . . .
C98 C 0.10770(11) 0.26465(18) 0.40791(11) 0.0205(8) Uani 1 1 d . . . . .
H98 H 0.1270 0.2282 0.4079 0.025 Uiso 1 1 calc R . . . .
C99 C 0.08165(12) 0.2614(2) 0.43632(12) 0.0261(10) Uani 1 1 d . . . . .
H99A H 0.0619 0.2970 0.4372 0.031 Uiso 1 1 calc R . . . .
H99B H 0.0828 0.2234 0.4558 0.031 Uiso 1 1 calc R . . . .
C100 C 0.10030(10) 0.29955(18) 0.32744(11) 0.0190(8) Uani 1 1 d . . . . .
C101 C 0.06223(11) 0.25338(19) 0.31526(12) 0.0179(8) Uani 1 1 d . . . . .
H101 H 0.0580 0.2502 0.2830 0.021 Uiso 1 1 calc R . . . .
C102 C 0.06462(10) 0.17822(17) 0.33150(11) 0.0168(8) Uani 1 1 d . . . . .
H102 H 0.0708 0.1774 0.3638 0.020 Uiso 1 1 calc R . . . .
C103 C 0.02129(10) 0.27777(19) 0.32704(12) 0.0232(8) Uani 1 1 d . . . . .
H10C H 0.0110 0.3189 0.3098 0.028 Uiso 1 1 calc R . . . .
H10D H 0.0239 0.2894 0.3581 0.028 Uiso 1 1 calc R . . . .
C104 C -0.00732(11) 0.21462(19) 0.31586(12) 0.0232(8) Uani 1 1 d . . . . .
H104 H -0.0228 0.2204 0.2861 0.028 Uiso 1 1 calc R . . . .
C105 C 0.02156(11) 0.15102(19) 0.31669(12) 0.0175(9) Uani 1 1 d . . . . .
H105 H 0.0196 0.1300 0.2873 0.021 Uiso 1 1 calc R . . . .
C107 C -0.03715(11) 0.2015(2) 0.34687(14) 0.0302(10) Uani 1 1 d . . . . .
H10E H -0.0224 0.2014 0.3769 0.036 Uiso 1 1 calc R . . . .
H10F H -0.0579 0.2389 0.3443 0.036 Uiso 1 1 calc R . . . .
C108 C -0.04069(13) 0.0355(2) 0.30070(16) 0.0491(13) Uani 1 1 d . . . . .
H10G H -0.0386 0.0643 0.2753 0.074 Uiso 1 1 calc GR . . . .
H10H H -0.0688 0.0183 0.2991 0.074 Uiso 1 1 calc GR . . . .
H10I H -0.0218 -0.0038 0.3014 0.074 Uiso 1 1 calc GR . . . .
C109 C -0.02975(11) 0.0782(2) 0.34106(13) 0.0284(9) Uani 1 1 d . . . . .
C110 C -0.03470(14) 0.0390(3) 0.38167(17) 0.0596(16) Uani 1 1 d . . . . .
H11A H -0.0183 -0.0035 0.3833 0.089 Uiso 1 1 calc GR . . . .
H11B H -0.0636 0.0270 0.3812 0.089 Uiso 1 1 calc GR . . . .
H11C H -0.0254 0.0680 0.4069 0.089 Uiso 1 1 calc GR . . . .
C0AA C 0.30885(11) 0.56447(18) 0.40798(11) 0.0213(8) Uani 1 1 d . . . . .
H0AA H 0.2808 0.5741 0.4089 0.026 Uiso 1 1 calc R . . . .
C7AA C 0.09892(10) 0.60970(18) 0.11398(11) 0.0177(8) Uani 1 1 d . . . . .
H7AA H 0.0773 0.5739 0.1155 0.021 Uiso 1 1 calc R . . . .
C4BA C 0.09372(10) 0.66425(18) 0.14616(12) 0.0204(8) Uani 1 1 d . . . . .
N1 N 0.36044(9) 0.78375(15) 0.41186(9) 0.0220(7) Uani 1 1 d . . . . .
N2 N 0.36444(9) 0.77949(15) 0.36775(10) 0.0225(7) Uani 1 1 d . . . . .
N3 N 0.05780(9) 0.70171(15) 0.08587(9) 0.0213(7) Uani 1 1 d . . . . .
N4 N 0.07170(9) 0.71566(16) 0.12995(10) 0.0223(7) Uani 1 1 d . . . . .
N5 N 0.11496(9) 1.02938(15) 0.36957(10) 0.0220(7) Uani 1 1 d . . . . .
N6 N 0.11117(9) 1.03284(15) 0.41373(9) 0.0213(7) Uani 1 1 d . . . . .
N7 N 0.19176(9) 0.45196(15) 0.41059(9) 0.0225(7) Uani 1 1 d . . . . .
N8 N 0.17698(9) 0.46557(15) 0.36671(10) 0.0230(7) Uani 1 1 d . . . . .
O1 O 0.27184(7) 0.62671(12) 0.31875(8) 0.0228(6) Uani 1 1 d . . . . .
H1A H 0.2527 0.5978 0.3179 0.034 Uiso 1 1 calc GR . . . .
O2 O 0.23049(7) 0.50573(13) 0.31058(8) 0.0247(6) Uani 1 1 d . . . . .
H2A H 0.2122 0.4964 0.3256 0.037 Uiso 1 1 calc GR . . . .
O3 O 0.26269(7) 0.35562(13) 0.34831(8) 0.0235(6) Uani 1 1 d . . . . .
O4 O 0.31069(8) 0.27445(13) 0.33048(10) 0.0361(7) Uani 1 1 d . . . . .
O5 O 0.11216(7) 0.51330(13) 0.18101(8) 0.0230(6) Uani 1 1 d . . . . .
H5A H 0.1180 0.4712 0.1849 0.034 Uiso 1 1 calc GR . . . .
O6 O 0.15313(7) 0.39201(12) 0.18813(8) 0.0242(6) Uani 1 1 d . . . . .
H6 H 0.1444 0.3588 0.1720 0.036 Uiso 1 1 calc GR . . . .
O7 O 0.23705(7) 0.35391(14) 0.15243(8) 0.0237(6) Uani 1 1 d . . . . .
O8 O 0.30596(7) 0.38867(13) 0.16650(9) 0.0333(7) Uani 1 1 d . . . . .
O9 O 0.02232(7) 0.87898(12) 0.31921(8) 0.0226(6) Uani 1 1 d . . . . .
H9 H 0.0029 0.8505 0.3174 0.034 Uiso 1 1 calc GR . . . .
O10 O -0.02022(7) 0.75783(13) 0.31221(8) 0.0240(6) Uani 1 1 d . . . . .
H10 H -0.0379 0.7484 0.3280 0.036 Uiso 1 1 calc GR . . . .
O11 O 0.01248(7) 0.60830(13) 0.34927(8) 0.0224(6) Uani 1 1 d . . . . .
O12 O 0.05915(8) 0.52581(13) 0.33045(10) 0.0357(7) Uani 1 1 d . . . . .
O13 O 0.13559(7) 0.26341(12) 0.31703(8) 0.0218(6) Uani 1 1 d . . . . .
H13 H 0.1298 0.2213 0.3127 0.033 Uiso 1 1 calc GR . . . .
O14 O 0.09559(8) 0.14099(12) 0.31350(8) 0.0244(6) Uani 1 1 d . . . . .
H14 H 0.1026 0.1059 0.3287 0.037 Uiso 1 1 calc GR . . . .
O15 O 0.01207(7) 0.10053(13) 0.34726(8) 0.0231(6) Uani 1 1 d . . . . .
O16 O -0.05692(7) 0.13616(14) 0.33747(10) 0.0353(7) Uani 1 1 d . . . . .

loop_
_atom_site_aniso_label
_atom_site_aniso_U_11
_atom_site_aniso_U_22
_atom_site_aniso_U_33
_atom_site_aniso_U_23
_atom_site_aniso_U_13
_atom_site_aniso_U_12
C1 0.033(2) 0.025(2) 0.031(2) -0.0002(18) 0.0034(18) -0.0021(18)
C2 0.045(3) 0.028(2) 0.025(2) -0.0062(18) -0.0042(19) -0.0004(19)
C3 0.034(2) 0.029(2) 0.044(3) -0.004(2) -0.015(2) -0.0060(19)
C4 0.027(2) 0.030(3) 0.049(3) 0.003(2) 0.000(2) -0.011(2)
C5 0.030(2) 0.028(2) 0.033(2) -0.0005(19) 0.0028(19) -0.0063(19)
C6 0.023(2) 0.0173(19) 0.030(2) 0.0033(16) -0.0033(17) -0.0006(15)
C7 0.027(2) 0.024(2) 0.021(2) 0.0011(17) -0.0045(17) -0.0029(17)
C8 0.0222(19) 0.021(2) 0.021(2) 0.0001(16) 0.0021(16) -0.0026(16)
C9 0.031(2) 0.027(2) 0.027(2) -0.0025(17) 0.0063(17) -0.0067(17)
C10 0.031(2) 0.030(2) 0.018(2) 0.0011(19) 0.0009(18) -0.0071(19)
C11 0.0149(17) 0.0219(19) 0.020(2) 0.0019(15) 0.0021(14) -0.0024(15)
C12 0.0131(17) 0.0214(19) 0.022(2) 0.0002(15) 0.0017(15) -0.0006(14)
C13 0.0197(18) 0.0201(19) 0.021(2) 0.0035(16) 0.0018(15) -0.0010(15)
C14 0.032(2) 0.028(2) 0.019(2) 0.0064(17) 0.0024(17) -0.0078(17)
C15 0.0163(18) 0.024(2) 0.018(2) 0.0019(17) 0.0034(15) -0.0028(16)
C16 0.033(2) 0.030(2) 0.021(2) -0.0011(18) 0.0112(18) -0.0117(19)
C17 0.0148(17) 0.025(2) 0.019(2) 0.0026(16) 0.0006(14) 0.0016(15)
C18 0.0131(18) 0.022(2) 0.020(2) 0.0025(16) 0.0001(15) -0.0001(15)
C19 0.0159(18) 0.025(2) 0.017(2) -0.0010(16) 0.0061(15) -0.0032(16)
C20 0.0151(18) 0.029(2) 0.032(2) -0.0044(18) 0.0047(16) -0.0018(16)
C21 0.0212(19) 0.025(2) 0.024(2) -0.0043(17) 0.0052(16) -0.0029(16)
C22 0.0180(19) 0.021(2) 0.017(2) 0.0015(17) 0.0009(16) -0.0042(17)
C23 0.0166(19) 0.027(2) 0.050(3) -0.003(2) 0.0020(18) -0.0006(17)
C24 0.056(3) 0.031(3) 0.073(4) 0.018(2) 0.025(3) 0.009(2)
C25 0.024(2) 0.021(2) 0.052(3) 0.0000(19) 0.0118(19) 0.0000(17)
C26 0.031(2) 0.026(2) 0.075(4) -0.008(2) 0.005(2) -0.0064(19)
C27 0.027(2) 0.029(2) 0.026(2) -0.0007(18) 0.0036(17) 0.0042(18)
C28 0.034(2) 0.028(3) 0.037(3) 0.005(2) 0.013(2) 0.009(2)
C29 0.031(2) 0.039(3) 0.036(3) 0.013(2) 0.0102(19) 0.0146(19)
C30 0.024(2) 0.051(3) 0.026(2) 0.008(2) 0.0031(17) 0.0140(19)
C31 0.0186(19) 0.036(2) 0.027(2) -0.0003(18) 0.0035(16) 0.0080(17)
C32 0.0188(18) 0.029(2) 0.024(2) 0.0033(17) 0.0069(16) 0.0069(16)
C33 0.029(2) 0.032(2) 0.019(2) -0.0022(17) -0.0027(16) 0.0096(17)
C34 0.0157(18) 0.025(2) 0.021(2) -0.0025(16) 0.0026(15) 0.0042(15)
C35 0.029(2) 0.032(2) 0.019(2) 0.0062(18) 0.0093(17) 0.0106(18)
C37 0.030(2) 0.025(2) 0.022(2) -0.0001(17) 0.0040(16) 0.0071(17)
C38 0.025(2) 0.022(2) 0.015(2) 0.0003(16) 0.0018(16) 0.0040(16)
C39 0.041(2) 0.026(2) 0.022(2) -0.0050(18) -0.0024(18) 0.0136(19)
C40 0.0160(18) 0.0230(19) 0.019(2) -0.0005(16) 0.0031(15) -0.0016(15)
C41 0.0206(19) 0.025(2) 0.019(2) -0.0029(16) 0.0000(15) 0.0069(16)
C42 0.029(2) 0.032(3) 0.020(2) 0.0004(19) 0.0049(18) 0.0090(19)
C43 0.0173(18) 0.0221(19) 0.018(2) -0.0005(15) 0.0048(15) -0.0022(15)
C44 0.021(2) 0.020(2) 0.0147(19) -0.0005(16) 0.0020(15) 0.0029(16)
C45 0.0187(19) 0.021(2) 0.033(2) -0.0001(17) 0.0001(16) -0.0011(16)
C46 0.0151(17) 0.0200(19) 0.018(2) -0.0031(15) 0.0023(14) 0.0006(15)
C47 0.018(2) 0.018(2) 0.019(2) -0.0003(17) -0.0017(16) 0.0042(17)
C48 0.0151(18) 0.025(2) 0.023(2) -0.0012(17) -0.0005(15) 0.0004(16)
C49 0.022(2) 0.028(2) 0.041(3) 0.0063(19) 0.0036(18) -0.0008(17)
C50 0.027(2) 0.067(3) 0.076(4) -0.031(3) 0.014(2) 0.004(2)
C51 0.0118(18) 0.028(2) 0.052(3) -0.006(2) 0.0027(18) -0.0012(16)
C52 0.025(2) 0.037(3) 0.084(4) 0.017(3) 0.006(2) 0.012(2)
C53 0.028(2) 0.029(2) 0.028(2) -0.0045(19) 0.0027(18) -0.0072(18)
C54 0.023(2) 0.032(3) 0.045(3) 0.002(2) -0.002(2) -0.0081(19)
C55 0.037(2) 0.026(2) 0.041(3) -0.004(2) -0.010(2) -0.0058(19)
C56 0.054(3) 0.030(2) 0.023(2) -0.0044(18) -0.002(2) -0.001(2)
C57 0.030(2) 0.025(2) 0.031(2) 0.0005(18) 0.0035(18) -0.0014(17)
C58 0.0230(19) 0.0190(19) 0.027(2) 0.0004(16) -0.0005(16) 0.0001(16)
C59 0.033(2) 0.029(2) 0.029(2) -0.0030(18) 0.0098(18) -0.0075(18)
C60 0.0191(18) 0.0194(19) 0.023(2) -0.0003(16) 0.0027(15) -0.0021(15)
C61 0.026(2) 0.025(2) 0.021(2) 0.0027(17) -0.0052(17) -0.0045(17)
C62 0.0147(17) 0.0195(19) 0.021(2) 0.0026(15) 0.0015(15) -0.0004(14)
C63 0.0166(18) 0.0198(19) 0.023(2) 0.0051(16) -0.0002(15) -0.0004(15)
C64 0.026(2) 0.027(2) 0.022(2) 0.0034(17) 0.0031(16) -0.0064(17)
C65 0.0145(18) 0.025(2) 0.019(2) 0.0007(17) 0.0009(15) -0.0079(16)
C66 0.032(2) 0.032(2) 0.019(2) 0.0007(19) 0.0047(17) -0.0144(19)
C67 0.0155(17) 0.0210(19) 0.018(2) -0.0011(15) 0.0018(14) 0.0003(15)
C68 0.0219(19) 0.025(2) 0.018(2) -0.0033(16) 0.0046(15) -0.0073(16)
C69 0.028(2) 0.027(2) 0.017(2) 0.0016(18) 0.0011(17) -0.0056(18)
C70 0.0141(17) 0.024(2) 0.018(2) 0.0008(15) 0.0013(14) -0.0002(15)
C71 0.0151(18) 0.024(2) 0.0144(19) 0.0029(16) 0.0006(15) -0.0010(16)
C72 0.0132(17) 0.022(2) 0.020(2) 0.0005(16) 0.0002(15) 0.0016(15)
C73 0.0150(18) 0.028(2) 0.030(2) -0.0009(17) 0.0037(16) 0.0003(16)
C74 0.018(2) 0.021(2) 0.016(2) 0.0004(17) 0.0045(16) -0.0044(17)
C75 0.0188(19) 0.026(2) 0.026(2) -0.0040(17) 0.0072(16) -0.0018(16)
C78 0.026(2) 0.021(2) 0.054(3) 0.0006(19) 0.018(2) -0.0012(17)
C79 0.055(3) 0.035(3) 0.084(4) 0.022(3) 0.039(3) 0.015(2)
C80 0.033(3) 0.033(3) 0.105(5) -0.020(3) 0.008(3) -0.006(2)
C81 0.0183(19) 0.028(2) 0.044(3) -0.0038(19) 0.0114(18) 0.0008(17)
C82 0.027(2) 0.030(2) 0.034(2) -0.002(2) 0.0031(18) -0.0089(19)
C83 0.035(2) 0.024(3) 0.046(3) -0.005(2) 0.015(2) -0.007(2)
C84 0.035(2) 0.043(3) 0.041(3) -0.020(2) 0.015(2) -0.018(2)
C85 0.027(2) 0.048(3) 0.033(2) -0.012(2) 0.0050(18) -0.015(2)
C86 0.025(2) 0.035(2) 0.030(2) -0.0023(19) 0.0040(17) -0.0101(18)
C87 0.0131(17) 0.028(2) 0.028(2) -0.0052(17) 0.0069(15) -0.0075(15)
C88 0.029(2) 0.031(2) 0.025(2) 0.0010(18) -0.0038(17) -0.0070(18)
C89 0.0208(19) 0.025(2) 0.020(2) -0.0010(16) 0.0048(16) -0.0060(16)
C90 0.026(2) 0.029(2) 0.023(2) -0.0059(18) 0.0068(17) -0.0110(18)
C91 0.0159(17) 0.0224(19) 0.023(2) -0.0001(16) 0.0051(15) -0.0020(15)
C93 0.0170(18) 0.023(2) 0.025(2) -0.0006(16) 0.0099(15) -0.0021(16)
C94 0.031(2) 0.024(2) 0.024(2) 0.0011(17) 0.0064(17) -0.0065(17)
C95 0.0181(19) 0.018(2) 0.023(2) 0.0034(17) 0.0020(16) -0.0029(15)
C96 0.032(2) 0.027(2) 0.020(2) 0.0049(18) 0.0001(17) -0.0094(19)
C97 0.0184(18) 0.0214(19) 0.018(2) 0.0011(15) 0.0046(15) 0.0002(15)
C98 0.0212(19) 0.0201(19) 0.019(2) 0.0004(16) -0.0004(15) -0.0037(15)
C99 0.031(2) 0.026(2) 0.021(2) 0.0032(18) 0.0040(18) -0.0087(19)
C100 0.0175(18) 0.0212(19) 0.019(2) 0.0014(15) 0.0039(15) 0.0018(15)
C101 0.0182(19) 0.018(2) 0.018(2) 0.0025(16) 0.0018(15) 0.0004(15)
C102 0.0158(18) 0.0180(19) 0.018(2) -0.0028(15) 0.0059(14) -0.0015(14)
C103 0.0196(19) 0.021(2) 0.028(2) 0.0013(16) -0.0004(16) 0.0012(16)
C104 0.0204(19) 0.029(2) 0.019(2) -0.0013(17) -0.0006(15) -0.0009(17)
C105 0.020(2) 0.018(2) 0.014(2) 0.0019(17) 0.0023(16) -0.0024(17)
C107 0.0181(19) 0.027(2) 0.046(3) -0.0075(19) 0.0094(18) -0.0034(16)
C108 0.033(2) 0.042(3) 0.074(4) -0.023(3) 0.013(2) -0.018(2)
C109 0.0166(18) 0.030(2) 0.039(3) 0.0063(19) 0.0063(17) -0.0019(16)
C110 0.029(2) 0.075(4) 0.075(4) 0.040(3) 0.009(2) -0.007(2)
C0AA 0.0210(18) 0.025(2) 0.018(2) -0.0031(16) 0.0027(15) -0.0036(16)
C7AA 0.0146(17) 0.0218(19) 0.0169(19) -0.0003(15) 0.0031(14) 0.0005(14)
C4BA 0.0159(18) 0.024(2) 0.022(2) 0.0005(16) 0.0068(15) 0.0042(15)
N1 0.0251(16) 0.0211(16) 0.0194(17) 0.0000(13) 0.0024(13) -0.0030(13)
N2 0.0230(16) 0.0237(17) 0.0205(17) 0.0020(14) 0.0018(13) -0.0012(13)
N3 0.0192(15) 0.0256(17) 0.0193(17) -0.0001(13) 0.0030(13) 0.0057(13)
N4 0.0178(15) 0.0285(18) 0.0212(17) -0.0003(14) 0.0046(13) 0.0031(13)
N5 0.0220(16) 0.0213(17) 0.0221(18) 0.0018(14) 0.0010(13) -0.0012(13)
N6 0.0239(16) 0.0215(16) 0.0179(17) -0.0009(13) 0.0016(13) -0.0049(13)
N7 0.0193(16) 0.0268(17) 0.0212(18) -0.0008(14) 0.0025(13) -0.0057(13)
N8 0.0191(16) 0.0254(17) 0.0248(18) 0.0011(14) 0.0044(13) -0.0044(13)
O1 0.0135(12) 0.0242(14) 0.0296(15) 0.0025(12) 0.0001(11) -0.0005(10)
O2 0.0107(12) 0.0320(15) 0.0309(16) 0.0098(12) 0.0020(11) -0.0009(11)
O3 0.0211(14) 0.0190(15) 0.0321(16) 0.0034(12) 0.0092(12) -0.0011(12)
O4 0.0244(15) 0.0224(15) 0.064(2) -0.0052(14) 0.0146(14) 0.0007(12)
O5 0.0202(13) 0.0229(14) 0.0273(15) 0.0033(12) 0.0081(11) 0.0014(11)
O6 0.0245(14) 0.0191(14) 0.0305(16) -0.0025(11) 0.0087(12) -0.0036(11)
O7 0.0119(13) 0.0265(17) 0.0326(16) -0.0102(13) 0.0026(11) 0.0044(12)
O8 0.0137(13) 0.0292(16) 0.056(2) -0.0001(13) 0.0032(12) 0.0024(11)
O9 0.0141(12) 0.0241(14) 0.0281(15) 0.0020(11) -0.0016(11) -0.0005(10)
O10 0.0098(12) 0.0302(15) 0.0317(16) 0.0099(12) 0.0018(11) 0.0000(11)
O11 0.0202(14) 0.0172(15) 0.0325(16) 0.0039(12) 0.0122(12) 0.0001(11)
O12 0.0255(15) 0.0236(15) 0.061(2) -0.0078(14) 0.0167(14) -0.0024(12)
O13 0.0182(13) 0.0207(13) 0.0278(15) -0.0023(12) 0.0075(11) -0.0002(10)
O14 0.0243(14) 0.0189(14) 0.0319(16) 0.0019(11) 0.0105(12) 0.0029(11)
O15 0.0119(13) 0.0247(16) 0.0321(16) 0.0100(13) 0.0017(11) -0.0030(11)
O16 0.0174(14) 0.0297(15) 0.059(2) -0.0052(14) 0.0054(13) -0.0035(12)

loop_
_atom_type_symbol
_atom_type_description
_atom_type_scat_dispersion_real
_atom_type_scat_dispersion_imag
_atom_type_scat_source
C C 0.0033 0.0016 'International Tables Vol C Tables 4.2.6.8 and 6.1.1.4'
H H 0.0000 0.0000 'International Tables Vol C Tables 4.2.6.8 and 6.1.1.4'
O O 0.0106 0.0060 'International Tables Vol C Tables 4.2.6.8 and 6.1.1.4'
N N 0.0061 0.0033 'International Tables Vol C Tables 4.2.6.8 and 6.1.1.4'

loop_
_geom_angle_atom_site_label_1
_geom_angle_atom_site_label_2
_geom_angle_atom_site_label_3
_geom_angle
_geom_angle_site_symmetry_1
_geom_angle_site_symmetry_3
_geom_angle_publ_flag
C2 C1 C6 119.9(4) . . ?
C3 C2 C1 121.2(4) . . ?
C2 C3 C4 118.9(4) . . ?
C3 C4 C5 121.4(4) . . ?
C4 C5 C6 119.3(4) . . ?
C1 C6 C5 119.1(4) . . ?
C1 C6 N1 118.8(3) . . ?
C5 C6 N1 122.1(4) . . ?
C7 C8 C12 112.9(3) . . ?
C7 C8 N1 109.9(3) . . ?
C9 C8 C7 111.3(3) . . ?
C9 C8 C12 112.8(3) . . ?
C9 C8 N1 111.0(3) . . ?
N1 C8 C12 98.1(3) . . ?
C12 C11 C17 108.0(3) . . ?
C0AA C11 C12 110.5(3) . . ?
C0AA C11 C17 115.3(3) . . ?
C11 C12 C8 119.6(3) . . ?
C13 C12 C8 101.8(3) . . ?
C13 C12 C11 113.0(3) . . ?
C14 C13 C12 122.2(3) . . ?
N2 C13 C12 113.4(3) . . ?
N2 C13 C14 124.2(3) . . ?
C13 C14 C15 111.6(3) . . ?
C14 C15 C17 109.6(3) . . ?
C16 C15 C14 108.2(3) . . ?
C16 C15 C17 114.2(3) . . ?
C15 C17 C11 107.4(3) . . ?
C19 C17 C11 114.5(3) . . ?
C19 C17 C15 109.7(3) . . ?
O1 C17 C11 108.6(3) . . ?
O1 C17 C15 107.5(3) . . ?
O1 C17 C19 109.0(3) . . ?
C22 C18 C19 103.6(3) . . ?
O2 C18 C19 109.3(3) . . ?
O2 C18 C22 113.5(3) . . ?
C18 C19 C17 117.7(3) . . ?
C20 C19 C17 118.8(3) . . ?
C20 C19 C18 102.3(3) . . ?
C19 C20 C21 103.8(3) . . ?
C20 C21 C22 105.1(3) . . ?
C23 C21 C20 116.2(3) . . ?
C23 C21 C22 107.5(3) . . ?
C18 C22 C21 106.0(3) . . ?
O3 C22 C18 108.3(3) . . ?
O3 C22 C21 111.2(3) . . ?
O4 C23 C21 109.0(3) . . ?
C26 C25 C24 112.5(4) . . ?
O3 C25 C24 104.7(3) . . ?
O3 C25 C26 111.8(3) . . ?
O3 C25 O4 111.1(3) . . ?
O4 C25 C24 109.5(3) . . ?
O4 C25 C26 107.2(3) . . ?
C28 C27 C32 120.0(4) . . ?
C27 C28 C29 120.7(4) . . ?
C30 C29 C28 119.4(4) . . ?
C29 C30 C31 120.6(4) . . ?
C32 C31 C30 120.0(4) . . ?
C27 C32 N3 122.6(3) . . ?
C31 C32 C27 119.2(4) . . ?
C31 C32 N3 118.2(3) . . ?
C33 C34 C7AA 112.4(3) . . ?
C35 C34 C33 111.7(3) . . ?
C35 C34 C7AA 113.2(3) . . ?
C35 C34 N3 109.9(3) . . ?
N3 C34 C33 110.5(3) . . ?
N3 C34 C7AA 98.4(3) . . ?
C4BA C37 C38 111.8(3) . . ?
C37 C38 C43 109.7(3) . . ?
C39 C38 C37 108.3(3) . . ?
C39 C38 C43 114.9(3) . . ?
C41 C40 C43 115.1(3) . . ?
C41 C40 C7AA 109.6(3) . . ?
C7AA C40 C43 108.3(3) . . ?
C42 C41 C40 124.4(4) . . ?
C40 C43 C38 107.2(3) . . ?
C44 C43 C38 109.8(3) . . ?
C44 C43 C40 114.9(3) . . ?
O5 C43 C38 107.1(3) . . ?
O5 C43 C40 108.9(3) . . ?
O5 C43 C44 108.7(3) . . ?
C43 C44 C46 117.0(3) . . ?
C45 C44 C43 118.2(3) . . ?
C45 C44 C46 102.6(3) . . ?
C44 C45 C48 103.7(3) . . ?
C47 C46 C44 103.0(3) . . ?
O6 C46 C44 109.5(3) . . ?
O6 C46 C47 114.1(3) . . ?
C46 C47 C48 106.2(3) . . ?
O7 C47 C46 107.9(3) . . ?
O7 C47 C48 111.1(3) . . ?
C45 C48 C47 105.7(3) . . ?
C49 C48 C45 115.4(3) . . ?
C49 C48 C47 108.0(3) . . ?
O8 C49 C48 108.5(3) . . ?
C52 C51 C50 113.3(4) . . ?
O7 C51 C50 104.8(3) . . ?
O7 C51 C52 112.6(3) . . ?
O7 C51 O8 110.5(3) . . ?
O8 C51 C50 109.0(3) . . ?
O8 C51 C52 106.6(3) . . ?
C54 C53 C58 119.8(4) . . ?
C55 C54 C53 121.1(4) . . ?
C56 C55 C54 119.3(4) . . ?
C55 C56 C57 120.8(4) . . ?
C56 C57 C58 120.0(4) . . ?
C53 C58 C57 119.0(4) . . ?
C53 C58 N6 122.6(3) . . ?
C57 C58 N6 118.4(3) . . ?
C59 C60 C61 111.3(3) . . ?
C59 C60 C62 113.0(3) . . ?
C59 C60 N6 110.8(3) . . ?
C61 C60 C62 112.7(3) . . ?
N6 C60 C61 109.6(3) . . ?
N6 C60 C62 98.7(3) . . ?
C63 C62 C60 101.3(3) . . ?
C63 C62 C67 113.4(3) . . ?
C67 C62 C60 120.1(3) . . ?
C62 C63 C64 122.0(3) . . ?
N5 C63 C62 113.9(3) . . ?
N5 C63 C64 124.0(3) . . ?
C63 C64 C65 111.8(3) . . ?
C64 C65 C70 109.4(3) . . ?
C66 C65 C64 108.4(3) . . ?
C66 C65 C70 114.8(3) . . ?
C62 C67 C70 107.7(3) . . ?
C68 C67 C62 110.0(3) . . ?
C68 C67 C70 115.7(3) . . ?
C69 C68 C67 124.9(3) . . ?
C65 C70 C67 107.0(3) . . ?
C71 C70 C65 110.0(3) . . ?
C71 C70 C67 114.9(3) . . ?
O9 C70 C65 107.3(3) . . ?
O9 C70 C67 108.7(3) . . ?
O9 C70 C71 108.7(3) . . ?
C72 C71 C70 117.6(3) . . ?
C73 C71 C70 118.4(3) . . ?
C73 C71 C72 102.0(3) . . ?
C74 C72 C71 104.1(3) . . ?
O10 C72 C71 109.5(3) . . ?
O10 C72 C74 113.9(3) . . ?
C71 C73 C75 103.6(3) . . ?
C72 C74 C75 106.2(3) . . ?
O11 C74 C72 107.5(3) . . ?
O11 C74 C75 110.9(3) . . ?
C73 C75 C74 105.6(3) . . ?
C81 C75 C73 114.9(3) . . ?
C81 C75 C74 108.3(3) . . ?
C80 C78 C79 112.6(4) . . ?
O11 C78 C79 104.8(3) . . ?
O11 C78 C80 112.3(3) . . ?
O12 C78 C79 109.2(3) . . ?
O12 C78 C80 107.1(3) . . ?
O12 C78 O11 110.9(3) . . ?
O12 C81 C75 108.1(3) . . ?
C83 C82 C87 120.1(4) . . ?
C84 C83 C82 120.7(4) . . ?
C85 C84 C83 119.7(4) . . ?
C84 C85 C86 120.6(4) . . ?
C85 C86 C87 119.9(4) . . ?
C82 C87 C86 119.0(4) . . ?
C82 C87 N7 122.7(3) . . ?
C86 C87 N7 118.3(3) . . ?
C88 C89 C91 112.1(3) . . ?
C90 C89 C88 111.1(3) . . ?
C90 C89 C91 113.2(3) . . ?
N7 C89 C88 111.2(3) . . ?
N7 C89 C90 109.9(3) . . ?
N7 C89 C91 98.7(3) . . ?
C93 C91 C89 101.0(3) . . ?
C93 C91 C97 112.9(3) . . ?
C97 C91 C89 119.3(3) . . ?
C91 C93 C94 121.9(3) . . ?
N8 C93 C91 113.7(3) . . ?
N8 C93 C94 124.3(3) . . ?
C93 C94 C95 111.5(3) . . ?
C94 C95 C100 109.1(3) . . ?
C96 C95 C94 108.4(3) . . ?
C96 C95 C100 115.2(3) . . ?
C91 C97 C100 107.8(3) . . ?
C98 C97 C91 109.8(3) . . ?
C98 C97 C100 115.2(3) . . ?
C99 C98 C97 124.3(4) . . ?
C97 C100 C95 107.2(3) . . ?
C101 C100 C95 109.6(3) . . ?
C101 C100 C97 114.7(3) . . ?
O13 C100 C95 107.3(3) . . ?
O13 C100 C97 109.1(3) . . ?
O13 C100 C101 108.7(3) . . ?
C102 C101 C100 117.7(3) . . ?
C103 C101 C100 118.6(3) . . ?
C103 C101 C102 102.4(3) . . ?
C105 C102 C101 103.1(3) . . ?
O14 C102 C101 110.4(3) . . ?
O14 C102 C105 113.3(3) . . ?
C101 C103 C104 103.5(3) . . ?
C103 C104 C105 105.5(3) . . ?
C107 C104 C103 115.0(3) . . ?
C107 C104 C105 108.4(3) . . ?
C102 C105 C104 106.0(3) . . ?
O15 C105 C102 108.6(3) . . ?
O15 C105 C104 110.7(3) . . ?
O16 C107 C104 109.8(3) . . ?
C108 C109 C110 113.0(4) . . ?
O15 C109 C108 112.5(3) . . ?
O15 C109 C110 105.2(3) . . ?
O16 C109 C108 107.1(3) . . ?
O16 C109 C110 108.2(3) . . ?
O16 C109 O15 110.8(3) . . ?
C10 C0AA C11 125.0(3) . . ?
C40 C7AA C34 119.8(3) . . ?
C4BA C7AA C34 101.6(3) . . ?
C4BA C7AA C40 112.4(3) . . ?
C37 C4BA C7AA 122.5(3) . . ?
N4 C4BA C37 124.1(3) . . ?
N4 C4BA C7AA 113.3(3) . . ?
C6 N1 C8 119.4(3) . . ?
N2 N1 C6 114.4(3) . . ?
N2 N1 C8 108.1(3) . . ?
C13 N2 N1 108.3(3) . . ?
C32 N3 C34 119.8(3) . . ?
N4 N3 C32 114.0(3) . . ?
N4 N3 C34 107.3(3) . . ?
C4BA N4 N3 108.6(3) . . ?
C63 N5 N6 108.4(3) . . ?
C58 N6 C60 120.0(3) . . ?
N5 N6 C58 114.2(3) . . ?
N5 N6 C60 107.7(3) . . ?
C87 N7 C89 119.3(3) . . ?
N8 N7 C87 113.9(3) . . ?
N8 N7 C89 107.8(3) . . ?
C93 N8 N7 108.2(3) . . ?
C25 O3 C22 114.6(3) . . ?
C23 O4 C25 113.4(3) . . ?
C51 O7 C47 115.1(3) . . ?
C49 O8 C51 114.1(3) . . ?
C78 O11 C74 115.0(3) . . ?
C78 O12 C81 113.4(3) . . ?
C109 O15 C105 114.7(3) . . ?
C109 O16 C107 114.4(3) . . ?

loop_
_geom_bond_atom_site_label_1
_geom_bond_atom_site_label_2
_geom_bond_distance
_geom_bond_site_symmetry_2
_geom_bond_publ_flag
C1 C2 1.387(5) . ?
C1 C6 1.392(5) . ?
C2 C3 1.368(6) . ?
C3 C4 1.379(6) . ?
C4 C5 1.389(6) . ?
C5 C6 1.396(5) . ?
C6 N1 1.427(5) . ?
C7 C8 1.522(5) . ?
C8 C9 1.517(5) . ?
C8 C12 1.551(5) . ?
C8 N1 1.527(4) . ?
C10 C0AA 1.331(5) . ?
C11 C12 1.543(5) . ?
C11 C17 1.568(5) . ?
C11 C0AA 1.497(5) . ?
C12 C13 1.489(5) . ?
C13 C14 1.480(5) . ?
C13 N2 1.291(4) . ?
C14 C15 1.546(5) . ?
C15 C16 1.518(5) . ?
C15 C17 1.559(5) . ?
C17 C19 1.547(5) . ?
C17 O1 1.437(4) . ?
C18 C19 1.533(5) . ?
C18 C22 1.530(5) . ?
C18 O2 1.436(4) . ?
C19 C20 1.526(5) . ?
C20 C21 1.534(5) . ?
C21 C22 1.562(5) . ?
C21 C23 1.512(5) . ?
C22 O3 1.430(4) . ?
C23 O4 1.425(4) . ?
C24 C25 1.515(6) . ?
C25 C26 1.508(6) . ?
C25 O3 1.421(4) . ?
C25 O4 1.432(4) . ?
C27 C28 1.382(6) . ?
C27 C32 1.395(5) . ?
C28 C29 1.385(6) . ?
C29 C30 1.374(6) . ?
C30 C31 1.392(5) . ?
C31 C32 1.389(5) . ?
C32 N3 1.429(5) . ?
C33 C34 1.528(5) . ?
C34 C35 1.512(5) . ?
C34 C7AA 1.549(5) . ?
C34 N3 1.523(4) . ?
C37 C38 1.539(5) . ?
C37 C4BA 1.482(5) . ?
C38 C39 1.515(5) . ?
C38 C43 1.567(5) . ?
C40 C41 1.508(5) . ?
C40 C43 1.563(5) . ?
C40 C7AA 1.547(5) . ?
C41 C42 1.339(5) . ?
C43 C44 1.544(5) . ?
C43 O5 1.435(4) . ?
C44 C45 1.524(5) . ?
C44 C46 1.548(5) . ?
C45 C48 1.547(5) . ?
C46 C47 1.529(5) . ?
C46 O6 1.430(4) . ?
C47 C48 1.551(5) . ?
C47 O7 1.432(4) . ?
C48 C49 1.513(5) . ?
C49 O8 1.428(4) . ?
C50 C51 1.509(6) . ?
C51 C52 1.499(6) . ?
C51 O7 1.425(4) . ?
C51 O8 1.431(4) . ?
C53 C54 1.383(5) . ?
C53 C58 1.390(5) . ?
C54 C55 1.378(6) . ?
C55 C56 1.368(6) . ?
C56 C57 1.387(6) . ?
C57 C58 1.394(5) . ?
C58 N6 1.426(4) . ?
C59 C60 1.520(5) . ?
C60 C61 1.526(5) . ?
C60 C62 1.547(5) . ?
C60 N6 1.522(4) . ?
C62 C63 1.483(5) . ?
C62 C67 1.546(5) . ?
C63 C64 1.485(5) . ?
C63 N5 1.284(4) . ?
C64 C65 1.542(5) . ?
C65 C66 1.526(5) . ?
C65 C70 1.564(5) . ?
C67 C68 1.503(5) . ?
C67 C70 1.569(5) . ?
C68 C69 1.320(5) . ?
C70 C71 1.547(5) . ?
C70 O9 1.441(4) . ?
C71 C72 1.537(5) . ?
C71 C73 1.533(5) . ?
C72 C74 1.519(5) . ?
C72 O10 1.437(4) . ?
C73 C75 1.537(5) . ?
C74 C75 1.548(5) . ?
C74 O11 1.437(4) . ?
C75 C81 1.518(5) . ?
C78 C79 1.511(6) . ?
C78 C80 1.505(6) . ?
C78 O11 1.430(4) . ?
C78 O12 1.424(4) . ?
C81 O12 1.439(4) . ?
C82 C83 1.387(6) . ?
C82 C87 1.390(5) . ?
C83 C84 1.375(6) . ?
C84 C85 1.372(6) . ?
C85 C86 1.391(5) . ?
C86 C87 1.395(5) . ?
C87 N7 1.429(5) . ?
C88 C89 1.526(5) . ?
C89 C90 1.521(5) . ?
C89 C91 1.550(5) . ?
C89 N7 1.517(4) . ?
C91 C93 1.490(5) . ?
C91 C97 1.547(5) . ?
C93 C94 1.496(5) . ?
C93 N8 1.286(5) . ?
C94 C95 1.542(5) . ?
C95 C96 1.521(5) . ?
C95 C100 1.569(5) . ?
C97 C98 1.498(5) . ?
C97 C100 1.562(5) . ?
C98 C99 1.329(5) . ?
C100 C101 1.540(5) . ?
C100 O13 1.436(4) . ?
C101 C102 1.535(5) . ?
C101 C103 1.527(5) . ?
C102 C105 1.520(5) . ?
C102 O14 1.432(4) . ?
C103 C104 1.549(5) . ?
C104 C105 1.551(5) . ?
C104 C107 1.505(5) . ?
C105 O15 1.433(4) . ?
C107 O16 1.429(4) . ?
C108 C109 1.506(6) . ?
C109 C110 1.509(6) . ?
C109 O15 1.430(4) . ?
C109 O16 1.428(5) . ?
C7AA C4BA 1.485(5) . ?
C4BA N4 1.288(4) . ?
N1 N2 1.410(4) . ?
N3 N4 1.413(4) . ?
N5 N6 1.409(4) . ?
N7 N8 1.412(4) . ?
